data_3000139
loop_
_publ_author_name
'Roszak Kinga'
'Katrusiak, Andrzej'

_publ_section_title
;
 ?
;
_journal_name_full 'To be published in PCCP'
_chemical_formula_sum 'C20 H14'
_chemical_name_common 1,1'-binaphthyl
_chemical_name_systematic
;
1,1'-binaphthyl
;
_symmetry_space_group_name_Hall '-C 2yc'
_symmetry_space_group_name_H-M 'C 1 2/c 1'
_cell_angle_alpha 90.00
_cell_angle_beta 105.30(2)
_cell_angle_gamma 90.00
_cell_length_a 20.770(5)
_cell_length_b 6.1526(14)
_cell_length_c 9.991(1)
_cell_measurement_pressure 700000
_cell_measurement_temperature 296(2)
_cell_volume 1231.5(4)
_diffrn_ambient_temperature 296(2)
_diffrn_radiation_type MoK\a
_diffrn_radiation_wavelength 0.71073
_refine_ls_goodness_of_fit_ref 1.052
_refine_ls_R_factor_all 0.0986
_refine_ls_R_factor_gt 0.0889
_refine_ls_wR_factor_gt 0.1195
_refine_ls_wR_factor_ref 0.1863
_cod_database_code 3000139
_cod_hold_until_date 2018-03-30

loop_
_atom_site_label
_atom_site_fract_x
_atom_site_fract_y
_atom_site_fract_z
? ? ? ?
